data_7718114
loop_
_publ_author_name
'Avagyan, Nane A.'
'Zonov, Roman V.'
'Lemport, Pavel S.'
'Evsiunina, Mariia V.'
'Matveev, Petr I.'
'Roznyatovsky, Vitaly A.'
'Averin, Alexei D.'
'Kalle, Paulina'
'Tafeenko, Victor A.'
'Soloveva, Svetlana A.'
'Nelyubina, Yulia V.'
'Petrov, Vladimir G.'
'Ustynyuk, Yuri A.'
'Nenajdenko, Valentine G.'

_publ_section_title
;
 Steric hindrance of phenanthroline diamides enables a hundredfold
 increase in Am(III) extraction efficiency.
;
_journal_issue 13
_journal_name_full 'Dalton transactions (Cambridge, England : 2003)'
_journal_page_first 5425
_journal_page_last 5437
_journal_paper_doi 10.1039/d5dt00076a
_journal_volume 54
_journal_year 2025
_chemical_formula_moiety 'C38 H42 N4 O2'
_chemical_formula_sum 'C38 H42 N4 O2'
_chemical_formula_weight 586.75
_space_group_crystal_system triclinic
_space_group_IT_number 2
_space_group_name_Hall '-P 1'
_space_group_name_H-M_alt 'P -1'
_atom_sites_solution_hydrogens geom
_audit_creation_date 2025-02-11
_audit_creation_method
;
Olex2 1.5
(compiled 2024.02.16 svn.r378c4104 for OlexSys, GUI svn.r6928)
;
_audit_update_record
;
2025-02-11 deposited with the CCDC.	2025-02-24 downloaded from the CCDC.
;
_cell_angle_alpha 94.213(8)
_cell_angle_beta 92.420(8)
_cell_angle_gamma 95.485(8)
_cell_formula_units_Z 4
_cell_length_a 8.974(2)
_cell_length_b 14.552(4)
_cell_length_c 24.460(6)
_cell_measurement_reflns_used 2719
_cell_measurement_temperature 120
_cell_measurement_theta_max 22.574
_cell_measurement_theta_min 2.269
_cell_volume 3167.1(14)
_computing_cell_refinement 'SAINT V8.30A (22 Oct 2012)'
_computing_data_reduction 'SAINT V8.30A (22 Oct 2012)'
_computing_molecular_graphics 'Olex2 1.5 (Dolomanov et al., 2009)'
_computing_publication_material 'Olex2 1.5 (Dolomanov et al., 2009)'
_computing_structure_refinement 'XL  (Sheldrick, 2008)'
_computing_structure_solution 'SHELXT 2018/2 (Sheldrick, 2018)'
_diffrn_ambient_temperature 120.00
_diffrn_detector_area_resol_mean 8
_diffrn_measured_fraction_theta_full 0.987
_diffrn_measured_fraction_theta_max 0.962
_diffrn_measurement_device_type 'Bruker APEX-II CCD'
_diffrn_measurement_method '\w and \f scans'
_diffrn_radiation_type MoK\a
_diffrn_radiation_wavelength 0.71073
_diffrn_reflns_av_unetI/netI 0.1858
_diffrn_reflns_Laue_measured_fraction_full 0.987
_diffrn_reflns_Laue_measured_fraction_max 0.962
_diffrn_reflns_limit_h_max 12
_diffrn_reflns_limit_h_min -12
_diffrn_reflns_limit_k_max 19
_diffrn_reflns_limit_k_min -19
_diffrn_reflns_limit_l_max 33
_diffrn_reflns_limit_l_min 0
_diffrn_reflns_number 16184
_diffrn_reflns_point_group_measured_fraction_full 0.987
_diffrn_reflns_point_group_measured_fraction_max 0.962
_diffrn_reflns_theta_full 25.242
_diffrn_reflns_theta_max 29.000
_diffrn_reflns_theta_min 0.836
_exptl_absorpt_coefficient_mu 0.077
_exptl_absorpt_correction_T_max 0.7461
_exptl_absorpt_correction_T_min 0.6439
_exptl_absorpt_correction_type multi-scan
_exptl_absorpt_process_details
;
SADABS-2016/2 (Bruker,2016/2) was used for absorption correction.
wR2(int) was 0.0819 before and 0.0617 after correction.
The Ratio of minimum to maximum transmission is 0.8630.
The \l/2 correction factor is Not present.
;
_exptl_crystal_colour 'clear colourless'
_exptl_crystal_colour_lustre clear
_exptl_crystal_colour_primary colourless
_exptl_crystal_density_diffrn 1.231
_exptl_crystal_description prism
_exptl_crystal_F_000 1256
_exptl_crystal_size_max 0.3
_exptl_crystal_size_mid 0.1
_exptl_crystal_size_min 0.02
_refine_diff_density_max 0.389
_refine_diff_density_min -0.365
_refine_diff_density_rms 0.084
_refine_ls_extinction_coef 0.0071(15)
_refine_ls_extinction_expression Fc^*^=kFc[1+0.001xFc^2^\l^3^/sin(2\q)]^-1/4^
_refine_ls_extinction_method SHELXL
_refine_ls_goodness_of_fit_ref 1.016
_refine_ls_hydrogen_treatment constr
_refine_ls_matrix_type full
_refine_ls_number_parameters 807
_refine_ls_number_reflns 16184
_refine_ls_number_restraints 0
_refine_ls_restrained_S_all 1.016
_refine_ls_R_factor_all 0.1698
_refine_ls_R_factor_gt 0.0940
_refine_ls_shift/su_max 0.000
_refine_ls_shift/su_mean 0.000
_refine_ls_structure_factor_coef Fsqd
_refine_ls_weighting_details 'w=1/[\s^2^(Fo^2^)+(0.1343P)^2^] where P=(Fo^2^+2Fc^2^)/3'
_refine_ls_weighting_scheme calc
_refine_ls_wR_factor_gt 0.2439
_refine_ls_wR_factor_ref 0.2956
_reflns_Friedel_coverage 0.000
_reflns_number_gt 8515
_reflns_number_total 16184
_reflns_threshold_expression 'I > 2\s(I)'
_cod_data_source_file d5dt00076a2.cif
_cod_data_source_block l2
_cod_depositor_comments 'Adding full bibliography for 7718113--7718120.cif.'
_cod_original_cell_volume 3167.2(14)
_cod_database_code 7718114
_shelxl_version_number 2014/6
_shelx_space_group_comment
;
The symmetry employed for this shelxl refinement is uniquely defined
by the following loop, which should always be used as a source of
symmetry information in preference to the above space-group names.
They are only intended as comments.
;
_shelx_estimated_absorpt_t_max 0.998
_shelx_estimated_absorpt_t_min 0.977
_olex2_refinement_description
;
1. Twinned data refinement
 Scales: 0.810(3)
 0.190(3)
2. Fixed Uiso
 At 1.2 times of:
  All C(H) groups, All C(H,H) groups
 At 1.5 times of:
  All C(H,H,H) groups
3.a Secondary CH2 refined with riding coordinates:
 C31A(H31C,H31D), C37A(H37C,H37D), C18(H18A,H18B), C18A(H18C,H18D), C27A(H27C,
 H27D), C31(H31A,H31B), C24(H24A,H24B), C14(H14A,H14B), C27(H27A,H27B),
 C24A(H24C,H24D), C37(H37A,H37B), C14A(H14C,H14D)
3.b Aromatic/amide H refined with riding coordinates:
 C22(H22), C35A(H35A), C21(H21), C34A(H34A), C20A(H20A), C20(H20), C35(H35),
 C33A(H33A), C5A(H5A), C21A(H21A), C22A(H22A), C4A(H4A), C11A(H11A), C34(H34),
 C8A(H8A), C33(H33), C10(H10), C10A(H10A), C5(H5), C11(H11), C7A(H7A), C4(H4),
 C7(H7), C8(H8)
3.c Idealised Me refined as rotating group:
 C32A(H32D,H32E,H32F), C19(H19A,H19B,H19C), C19A(H19D,H19E,H19F), C28(H28A,
 H28B,H28C), C25(H25A,H25B,H25C), C15A(H15D,H15E,H15F), C38A(H38D,H38E,H38F),
 C25A(H25D,H25E,H25F), C38(H38A,H38B,H38C), C32(H32A,H32B,H32C), C28A(H28D,H28E,
 H28F), C15(H15A,H15B,H15C)
;
_olex2_submission_special_instructions 'No special instructions were received'

loop_
_space_group_symop_operation_xyz
'x, y, z'
'-x, -y, -z'

loop_
_atom_site_label
_atom_site_type_symbol
_atom_site_fract_x
_atom_site_fract_y
_atom_site_fract_z
_atom_site_U_iso_or_equiv
_atom_site_adp_type
_atom_site_occupancy
_atom_site_site_symmetry_order
_atom_site_calc_flag
_atom_site_refinement_flags_posn
_atom_site_refinement_flags_adp
_atom_site_refinement_flags_occupancy
_atom_site_disorder_assembly
_atom_site_disorder_group
O2 O 1.0532(3) 0.65860(19) 0.43004(11) 0.0373(7) Uani 1 1 d . . . . .
O1A O -0.0730(3) 0.76256(17) 0.10900(11) 0.0316(6) Uani 1 1 d . . . . .
O2A O 0.6035(3) 0.42420(19) 0.19057(11) 0.0371(7) Uani 1 1 d . . . . .
O1 O 0.4207(3) 0.97766(19) 0.29476(11) 0.0364(7) Uani 1 1 d . . . . .
N4A N 0.3577(3) 0.40642(18) 0.20985(11) 0.0207(6) Uani 1 1 d . . . . .
N2A N 0.3374(3) 0.48102(18) 0.10125(11) 0.0203(6) Uani 1 1 d . . . . .
N3 N 0.6664(3) 0.99456(19) 0.27550(11) 0.0212(6) Uani 1 1 d . . . . .
N4 N 0.8004(3) 0.62274(18) 0.42700(11) 0.0207(6) Uani 1 1 d . . . . .
N1A N 0.1804(3) 0.62327(18) 0.06766(11) 0.0200(6) Uani 1 1 d . . . . .
N3A N 0.1746(3) 0.81306(19) 0.12043(11) 0.0214(6) Uani 1 1 d . . . . .
N1 N 0.6785(3) 0.95770(18) 0.39366(11) 0.0214(6) Uani 1 1 d . . . . .
N2 N 0.8223(3) 0.8270(2) 0.44731(11) 0.0237(6) Uani 1 1 d . . . . .
C29 C 0.6624(4) 0.6337(2) 0.45503(13) 0.0205(7) Uani 1 1 d . . . . .
C36A C 0.3471(4) 0.8717(2) 0.05234(13) 0.0218(7) Uani 1 1 d . . . . .
C16 C 0.8207(3) 1.0274(2) 0.28913(12) 0.0181(7) Uani 1 1 d . . . . .
C16A C 0.2026(3) 0.3756(2) 0.19372(13) 0.0187(7) Uani 1 1 d . . . . .
C22 C 1.0206(4) 1.1502(2) 0.29823(14) 0.0245(8) Uani 1 1 d . . . . .
H22 H 1.0545 1.2143 0.3007 0.029 Uiso 1 1 calc R U . . .
C35A C 0.4944(4) 0.8836(2) 0.03579(14) 0.0255(8) Uani 1 1 d . . . . .
H35A H 0.5148 0.9157 0.0041 0.031 Uiso 1 1 calc R U . . .
C1A C 0.3040(4) 0.4859(2) 0.04674(13) 0.0209(7) Uani 1 1 d . . . . .
C17A C 0.0959(4) 0.4381(2) 0.20498(13) 0.0215(7) Uani 1 1 d . . . . .
C30A C 0.4389(4) 0.7839(2) 0.12716(13) 0.0211(7) Uani 1 1 d . . . . .
C21 C 1.1243(4) 1.0855(2) 0.29894(13) 0.0251(8) Uani 1 1 d . . . . .
H21 H 1.2284 1.1055 0.3008 0.030 Uiso 1 1 calc R U . . .
C36 C 0.5404(4) 0.6644(2) 0.42641(14) 0.0224(7) Uani 1 1 d . . . . .
C29A C 0.3215(4) 0.8218(2) 0.09850(13) 0.0196(7) Uani 1 1 d . . . . .
C23 C 0.8668(4) 1.1224(2) 0.29399(13) 0.0218(7) Uani 1 1 d . . . . .
C26A C 0.0573(4) 0.7571(2) 0.09590(13) 0.0208(7) Uani 1 1 d . . . . .
C13 C 0.5538(4) 0.9944(2) 0.31050(15) 0.0247(8) Uani 1 1 d . . . . .
C34A C 0.6114(4) 0.8500(2) 0.06419(14) 0.0256(8) Uani 1 1 d . . . . .
H34A H 0.7110 0.8611 0.0528 0.031 Uiso 1 1 calc R U . . .
C17 C 0.9250(4) 0.9608(2) 0.29221(13) 0.0199(7) Uani 1 1 d . . . . .
C3A C 0.0917(4) 0.6846(2) 0.05206(13) 0.0206(7) Uani 1 1 d . . . . .
C13A C 0.4701(4) 0.4169(2) 0.17468(14) 0.0216(7) Uani 1 1 d . . . . .
C20A C -0.0555(4) 0.4053(2) 0.19591(13) 0.0236(8) Uani 1 1 d . . . . .
H20A H -0.1301 0.4459 0.2034 0.028 Uiso 1 1 calc R U . . .
C20 C 1.0769(4) 0.9917(2) 0.29698(13) 0.0220(7) Uani 1 1 d . . . . .
H20 H 1.1489 0.9481 0.2989 0.026 Uiso 1 1 calc R U . . .
C26 C 0.9275(4) 0.6796(3) 0.44080(14) 0.0253(8) Uani 1 1 d . . . . .
C30 C 0.6583(4) 0.6097(2) 0.50925(14) 0.0232(7) Uani 1 1 d . . . . .
C3 C 0.5940(4) 1.0149(2) 0.37099(14) 0.0225(7) Uani 1 1 d . . . . .
C35 C 0.4092(4) 0.6703(2) 0.45443(16) 0.0283(8) Uani 1 1 d . . . . .
H35 H 0.3231 0.6892 0.4361 0.034 Uiso 1 1 calc R U . . .
C2A C 0.2108(4) 0.5554(2) 0.02994(13) 0.0204(7) Uani 1 1 d . . . . .
C31A C 0.4050(4) 0.7256(2) 0.17469(14) 0.0260(8) Uani 1 1 d . . . . .
H31C H 0.3241 0.6764 0.1624 0.031 Uiso 1 1 calc R U . . .
H31D H 0.3661 0.7652 0.2044 0.031 Uiso 1 1 calc R U . . .
C37A C 0.2247(4) 0.9120(2) 0.02021(14) 0.0267(8) Uani 1 1 d . . . . .
H37C H 0.2358 0.9801 0.0279 0.032 Uiso 1 1 calc R U . . .
H37D H 0.1264 0.8882 0.0332 0.032 Uiso 1 1 calc R U . . .
C18 C 0.8734(4) 0.8585(2) 0.28964(15) 0.0256(8) Uani 1 1 d . . . . .
H18A H 0.8523 0.8357 0.2507 0.031 Uiso 1 1 calc R U . . .
H18B H 0.7780 0.8503 0.3084 0.031 Uiso 1 1 calc R U . . .
C6A C 0.1574(4) 0.5528(2) -0.02576(13) 0.0238(8) Uani 1 1 d . . . . .
C18A C 0.1404(4) 0.5374(2) 0.22507(15) 0.0271(8) Uani 1 1 d . . . . .
H18C H 0.2421 0.5554 0.2128 0.033 Uiso 1 1 calc R U . . .
H18D H 0.1467 0.5418 0.2657 0.033 Uiso 1 1 calc R U . . .
C23A C 0.1631(4) 0.2837(2) 0.17277(13) 0.0218(7) Uani 1 1 d . . . . .
C32A C 0.5360(4) 0.6802(2) 0.19846(14) 0.0297(8) Uani 1 1 d . . . . .
H32D H 0.5780 0.6421 0.1693 0.045 Uiso 1 1 calc R U . . .
H32E H 0.5014 0.6410 0.2272 0.045 Uiso 1 1 calc R U . . .
H32F H 0.6133 0.7281 0.2141 0.045 Uiso 1 1 calc R U . . .
C27A C 0.1426(4) 0.8777(2) 0.16715(13) 0.0244(8) Uani 1 1 d . . . . .
H27C H 0.2366 0.8968 0.1894 0.029 Uiso 1 1 calc R U . . .
H27D H 0.0714 0.8450 0.1907 0.029 Uiso 1 1 calc R U . . .
C33A C 0.5831(4) 0.7999(2) 0.10941(14) 0.0252(8) Uani 1 1 d . . . . .
H33A H 0.6638 0.7763 0.1285 0.030 Uiso 1 1 calc R U . . .
C5A C 0.0582(4) 0.6172(2) -0.03986(14) 0.0276(8) Uani 1 1 d . . . . .
H5A H 0.0156 0.6152 -0.0762 0.033 Uiso 1 1 calc R U . . .
C21A C -0.0984(4) 0.3145(3) 0.17617(14) 0.0264(8) Uani 1 1 d . . . . .
H21A H -0.2017 0.2930 0.1707 0.032 Uiso 1 1 calc R U . . .
C31 C 0.7902(4) 0.5710(2) 0.53737(14) 0.0259(8) Uani 1 1 d . . . . .
H31A H 0.8825 0.6110 0.5312 0.031 Uiso 1 1 calc R U . . .
H31B H 0.8005 0.5087 0.5196 0.031 Uiso 1 1 calc R U . . .
C2 C 0.7144(4) 0.9730(2) 0.44855(14) 0.0239(8) Uani 1 1 d . . . . .
C22A C 0.0107(4) 0.2550(2) 0.16436(14) 0.0257(8) Uani 1 1 d . . . . .
H22A H -0.0196 0.1932 0.1502 0.031 Uiso 1 1 calc R U . . .
C1 C 0.8025(4) 0.9091(2) 0.47478(13) 0.0238(8) Uani 1 1 d . . . . .
C12A C 0.4301(3) 0.4200(2) 0.11502(14) 0.0217(7) Uani 1 1 d . . . . .
C4A C 0.0233(4) 0.6831(2) -0.00072(14) 0.0260(8) Uani 1 1 d . . . . .
H4A H -0.0453 0.7265 -0.0091 0.031 Uiso 1 1 calc R U . . .
C19 C 0.9828(4) 0.7986(2) 0.31497(15) 0.0331(9) Uani 1 1 d . . . . .
H19A H 1.0733 0.7998 0.2939 0.050 Uiso 1 1 calc R U . . .
H19B H 0.9362 0.7348 0.3145 0.050 Uiso 1 1 calc R U . . .
H19C H 1.0097 0.8225 0.3530 0.050 Uiso 1 1 calc R U . . .
C11A C 0.4981(4) 0.3618(2) 0.07712(15) 0.0259(8) Uani 1 1 d . . . . .
H11A H 0.5706 0.3232 0.0891 0.031 Uiso 1 1 calc R U . . .
C12 C 0.9081(4) 0.7713(2) 0.47160(14) 0.0238(7) Uani 1 1 d . . . . .
C24 C 0.7587(4) 1.1963(2) 0.29514(14) 0.0257(8) Uani 1 1 d . . . . .
H24A H 0.6547 1.1663 0.2936 0.031 Uiso 1 1 calc R U . . .
H24B H 0.7708 1.2318 0.2623 0.031 Uiso 1 1 calc R U . . .
C9A C 0.3547(4) 0.4234(2) 0.00583(14) 0.0244(8) Uani 1 1 d . . . . .
C6 C 0.6728(4) 1.0512(2) 0.47972(14) 0.0302(9) Uani 1 1 d . . . . .
C34 C 0.4024(4) 0.6490(2) 0.50847(15) 0.0304(9) Uani 1 1 d . . . . .
H34 H 0.3128 0.6550 0.5272 0.036 Uiso 1 1 calc R U . . .
C14 C 0.6266(4) 0.9658(3) 0.21719(14) 0.0298(8) Uani 1 1 d . . . . .
H14A H 0.5424 0.9163 0.2149 0.036 Uiso 1 1 calc R U . . .
H14B H 0.7133 0.9396 0.2004 0.036 Uiso 1 1 calc R U . . .
C8A C 0.3032(4) 0.4253(2) -0.05008(14) 0.0296(9) Uani 1 1 d . . . . .
H8A H 0.3377 0.3833 -0.0772 0.036 Uiso 1 1 calc R U . . .
C33 C 0.5255(4) 0.6189(2) 0.53565(15) 0.0286(8) Uani 1 1 d . . . . .
H33 H 0.5190 0.6044 0.5728 0.034 Uiso 1 1 calc R U . . .
C19A C 0.0370(4) 0.6070(3) 0.20644(15) 0.0323(9) Uani 1 1 d . . . . .
H19D H 0.0242 0.6008 0.1663 0.048 Uiso 1 1 calc R U . . .
H19E H 0.0809 0.6698 0.2186 0.048 Uiso 1 1 calc R U . . .
H19F H -0.0607 0.5953 0.2224 0.048 Uiso 1 1 calc R U . . .
C27 C 0.8149(4) 0.5314(2) 0.39788(15) 0.0300(9) Uani 1 1 d . . . . .
H27A H 0.7184 0.4924 0.3985 0.036 Uiso 1 1 calc R U . . .
H27B H 0.8919 0.5006 0.4179 0.036 Uiso 1 1 calc R U . . .
C24A C 0.2740(4) 0.2137(2) 0.15960(15) 0.0285(8) Uani 1 1 d . . . . .
H24C H 0.2577 0.1619 0.1834 0.034 Uiso 1 1 calc R U . . .
H24D H 0.3771 0.2435 0.1679 0.034 Uiso 1 1 calc R U . . .
C10 C 0.9557(4) 0.8739(3) 0.55221(15) 0.0373(10) Uani 1 1 d . . . . .
H10 H 1.0001 0.8887 0.5881 0.045 Uiso 1 1 calc R U . . .
C10A C 0.4570(4) 0.3623(2) 0.02225(14) 0.0275(8) Uani 1 1 d . . . . .
H10A H 0.4973 0.3217 -0.0042 0.033 Uiso 1 1 calc R U . . .
C37 C 0.5525(4) 0.6899(3) 0.36798(15) 0.0311(9) Uani 1 1 d . . . . .
H37A H 0.5592 0.6325 0.3442 0.037 Uiso 1 1 calc R U . . .
H37B H 0.6474 0.7297 0.3656 0.037 Uiso 1 1 calc R U . . .
C5 C 0.5761(4) 1.1076(2) 0.45387(16) 0.0350(10) Uani 1 1 d . . . . .
H5 H 0.5403 1.1584 0.4742 0.042 Uiso 1 1 calc R U . . .
C11 C 0.9834(4) 0.7936(3) 0.52289(15) 0.0338(9) Uani 1 1 d . . . . .
H11 H 1.0518 0.7543 0.5370 0.041 Uiso 1 1 calc R U . . .
C14A C 0.3986(4) 0.4083(3) 0.26871(13) 0.0280(8) Uani 1 1 d . . . . .
H14C H 0.3206 0.4365 0.2898 0.034 Uiso 1 1 calc R U . . .
H14D H 0.4943 0.4477 0.2768 0.034 Uiso 1 1 calc R U . . .
C28 C 0.8573(4) 0.5369(3) 0.33884(15) 0.0333(9) Uani 1 1 d . . . . .
H28A H 0.7801 0.5656 0.3184 0.050 Uiso 1 1 calc R U . . .
H28B H 0.8654 0.4744 0.3221 0.050 Uiso 1 1 calc R U . . .
H28C H 0.9537 0.5743 0.3378 0.050 Uiso 1 1 calc R U . . .
C7A C 0.2066(4) 0.4853(2) -0.06517(14) 0.0281(8) Uani 1 1 d . . . . .
H7A H 0.1705 0.4831 -0.1024 0.034 Uiso 1 1 calc R U . . .
C9 C 0.8618(4) 0.9338(3) 0.52903(14) 0.0302(9) Uani 1 1 d . . . . .
C25 C 0.7847(4) 1.2633(3) 0.34705(17) 0.0388(10) Uani 1 1 d . . . . .
H25A H 0.7135 1.3102 0.3461 0.058 Uiso 1 1 calc R U . . .
H25B H 0.8873 1.2936 0.3486 0.058 Uiso 1 1 calc R U . . .
H25C H 0.7700 1.2287 0.3796 0.058 Uiso 1 1 calc R U . . .
C4 C 0.5340(4) 1.0892(2) 0.39970(16) 0.0314(9) Uani 1 1 d . . . . .
H4 H 0.4666 1.1252 0.3819 0.038 Uiso 1 1 calc R U . . .
C15A C 0.4151(4) 0.3125(3) 0.28724(16) 0.0373(10) Uani 1 1 d . . . . .
H15D H 0.4933 0.2846 0.2668 0.056 Uiso 1 1 calc R U . . .
H15E H 0.3198 0.2737 0.2803 0.056 Uiso 1 1 calc R U . . .
H15F H 0.4430 0.3172 0.3266 0.056 Uiso 1 1 calc R U . . .
C38A C 0.2253(4) 0.8894(3) -0.04193(15) 0.0375(10) Uani 1 1 d . . . . .
H38D H 0.1427 0.9169 -0.0600 0.056 Uiso 1 1 calc R U . . .
H38E H 0.2128 0.8221 -0.0501 0.056 Uiso 1 1 calc R U . . .
H38F H 0.3207 0.9148 -0.0554 0.056 Uiso 1 1 calc R U . . .
C25A C 0.2591(4) 0.1750(3) 0.09938(15) 0.0336(9) Uani 1 1 d . . . . .
H25D H 0.2725 0.2262 0.0755 0.050 Uiso 1 1 calc R U . . .
H25E H 0.1594 0.1417 0.0916 0.050 Uiso 1 1 calc R U . . .
H25F H 0.3358 0.1325 0.0925 0.050 Uiso 1 1 calc R U . . .
C7 C 0.7307(5) 1.0712(3) 0.53532(15) 0.0416(11) Uani 1 1 d . . . . .
H7 H 0.7027 1.1238 0.5563 0.050 Uiso 1 1 calc R U . . .
C38 C 0.4254(5) 0.7396(3) 0.34492(17) 0.0456(11) Uani 1 1 d . . . . .
H38A H 0.4450 0.7538 0.3072 0.068 Uiso 1 1 calc R U . . .
H38B H 0.4182 0.7973 0.3675 0.068 Uiso 1 1 calc R U . . .
H38C H 0.3309 0.6999 0.3452 0.068 Uiso 1 1 calc R U . . .
C8 C 0.8238(5) 1.0165(3) 0.55809(16) 0.0431(11) Uani 1 1 d . . . . .
H8 H 0.8653 1.0329 0.5943 0.052 Uiso 1 1 calc R U . . .
C32 C 0.7800(5) 0.5630(3) 0.59894(16) 0.0457(11) Uani 1 1 d . . . . .
H32A H 0.6914 0.5214 0.6057 0.069 Uiso 1 1 calc R U . . .
H32B H 0.7719 0.6244 0.6173 0.069 Uiso 1 1 calc R U . . .
H32C H 0.8701 0.5382 0.6134 0.069 Uiso 1 1 calc R U . . .
C28A C 0.0771(5) 0.9630(3) 0.14891(16) 0.0450(11) Uani 1 1 d . . . . .
H28D H 0.1466 0.9953 0.1252 0.067 Uiso 1 1 calc R U . . .
H28E H 0.0611 1.0043 0.1812 0.067 Uiso 1 1 calc R U . . .
H28F H -0.0188 0.9448 0.1285 0.067 Uiso 1 1 calc R U . . .
C15 C 0.5823(5) 1.0442(3) 0.18452(17) 0.0506(12) Uani 1 1 d . . . . .
H15A H 0.5537 1.0203 0.1466 0.076 Uiso 1 1 calc R U . . .
H15B H 0.6673 1.0919 0.1847 0.076 Uiso 1 1 calc R U . . .
H15C H 0.4973 1.0711 0.2011 0.076 Uiso 1 1 calc R U . . .

loop_
_atom_site_aniso_label
_atom_site_aniso_U_11
_atom_site_aniso_U_22
_atom_site_aniso_U_33
_atom_site_aniso_U_23
_atom_site_aniso_U_13
_atom_site_aniso_U_12
O2 0.0164(14) 0.0564(19) 0.0410(16) 0.0069(14) 0.0035(12) 0.0109(12)
O1A 0.0174(13) 0.0341(15) 0.0428(16) -0.0014(12) 0.0042(11) 0.0032(11)
O2A 0.0172(14) 0.0519(18) 0.0419(16) -0.0017(13) 0.0018(12) 0.0052(12)
O1 0.0108(13) 0.0490(17) 0.0492(17) 0.0006(14) -0.0006(12) 0.0042(11)
N4A 0.0151(14) 0.0245(15) 0.0221(15) -0.0010(12) 0.0004(11) 0.0016(11)
N2A 0.0152(14) 0.0231(14) 0.0219(14) -0.0004(11) 0.0043(11) -0.0011(11)
N3 0.0142(14) 0.0274(15) 0.0209(14) -0.0030(12) -0.0012(11) 0.0011(11)
N4 0.0157(14) 0.0230(15) 0.0245(15) 0.0025(12) 0.0064(12) 0.0048(11)
N1A 0.0186(15) 0.0205(14) 0.0201(14) -0.0007(11) 0.0018(11) -0.0010(11)
N3A 0.0184(15) 0.0242(15) 0.0209(14) -0.0007(11) 0.0033(12) -0.0015(11)
N1 0.0183(15) 0.0238(15) 0.0212(14) -0.0008(11) 0.0048(11) -0.0016(11)
N2 0.0197(15) 0.0283(16) 0.0217(15) 0.0004(12) 0.0026(12) -0.0037(12)
C29 0.0165(17) 0.0200(16) 0.0238(17) -0.0045(13) 0.0048(13) -0.0004(13)
C36A 0.0232(19) 0.0216(17) 0.0194(16) -0.0021(13) 0.0034(14) -0.0026(13)
C16 0.0126(16) 0.0257(17) 0.0149(15) -0.0020(13) -0.0008(12) 0.0000(13)
C16A 0.0118(16) 0.0251(17) 0.0195(16) 0.0051(13) 0.0021(13) 0.0006(13)
C22 0.0239(19) 0.0253(18) 0.0241(18) 0.0058(14) 0.0034(14) -0.0021(14)
C35A 0.032(2) 0.0197(17) 0.0242(18) -0.0034(14) 0.0069(15) -0.0011(15)
C1A 0.0175(17) 0.0250(17) 0.0186(16) -0.0032(13) 0.0062(13) -0.0046(13)
C17A 0.0203(18) 0.0255(17) 0.0188(16) 0.0033(13) 0.0032(13) 0.0016(14)
C30A 0.0194(18) 0.0230(17) 0.0192(16) -0.0064(13) 0.0036(13) -0.0021(13)
C21 0.0168(18) 0.034(2) 0.0249(18) 0.0065(15) 0.0020(14) 0.0009(15)
C36 0.0202(18) 0.0184(16) 0.0277(18) -0.0061(14) 0.0006(14) 0.0027(13)
C29A 0.0168(17) 0.0222(16) 0.0187(16) -0.0026(13) 0.0035(13) -0.0016(13)
C23 0.0237(19) 0.0261(18) 0.0164(16) 0.0025(13) 0.0045(14) 0.0041(14)
C26A 0.0152(17) 0.0248(17) 0.0230(17) 0.0068(14) 0.0012(13) 0.0007(13)
C13 0.0157(18) 0.0250(18) 0.034(2) 0.0006(15) 0.0025(15) 0.0065(14)
C34A 0.0218(19) 0.0233(17) 0.0304(19) -0.0061(15) 0.0090(15) -0.0008(14)
C17 0.0189(18) 0.0255(17) 0.0160(16) 0.0029(13) 0.0017(13) 0.0042(13)
C3A 0.0176(17) 0.0221(17) 0.0215(17) 0.0054(13) 0.0035(13) -0.0047(13)
C13A 0.0135(17) 0.0222(17) 0.0293(19) 0.0006(14) 0.0022(14) 0.0031(13)
C20A 0.0163(18) 0.035(2) 0.0214(17) 0.0072(15) 0.0042(14) 0.0057(15)
C20 0.0156(17) 0.0293(18) 0.0220(17) 0.0026(14) 0.0041(14) 0.0048(14)
C26 0.0201(19) 0.038(2) 0.0186(17) 0.0058(15) 0.0006(14) 0.0050(15)
C30 0.0227(19) 0.0209(17) 0.0250(18) -0.0043(14) 0.0048(14) -0.0007(14)
C3 0.0156(17) 0.0265(18) 0.0246(17) 0.0009(14) 0.0067(14) -0.0040(14)
C35 0.0161(18) 0.0252(18) 0.042(2) -0.0087(16) 0.0037(16) 0.0037(14)
C2A 0.0167(17) 0.0218(16) 0.0214(17) 0.0001(13) 0.0040(13) -0.0051(13)
C31A 0.026(2) 0.0286(19) 0.0226(18) 0.0000(15) 0.0016(15) -0.0004(15)
C37A 0.034(2) 0.0237(18) 0.0225(18) 0.0040(14) 0.0016(15) -0.0005(15)
C18 0.0180(18) 0.0244(18) 0.033(2) -0.0037(15) 0.0038(15) 0.0000(14)
C6A 0.0232(19) 0.0274(18) 0.0181(17) -0.0005(14) 0.0026(14) -0.0109(14)
C18A 0.0238(19) 0.0268(19) 0.0304(19) -0.0011(15) 0.0054(15) 0.0018(15)
C23A 0.0213(18) 0.0233(17) 0.0201(17) 0.0010(13) -0.0014(14) 0.0003(14)
C32A 0.031(2) 0.033(2) 0.0253(19) 0.0017(16) 0.0005(16) 0.0030(16)
C27A 0.0229(19) 0.0289(18) 0.0213(17) -0.0018(14) 0.0053(14) 0.0027(14)
C33A 0.0235(19) 0.0235(17) 0.0268(18) -0.0082(14) 0.0052(15) -0.0015(14)
C5A 0.028(2) 0.0313(19) 0.0202(17) 0.0068(15) -0.0036(15) -0.0138(15)
C21A 0.0165(18) 0.039(2) 0.0241(18) 0.0105(16) -0.0013(14) -0.0020(15)
C31 0.0252(19) 0.0277(18) 0.0266(18) 0.0050(15) 0.0075(15) 0.0068(15)
C2 0.0241(19) 0.0242(17) 0.0214(17) -0.0026(14) 0.0072(14) -0.0078(14)
C22A 0.025(2) 0.0242(18) 0.0272(19) 0.0029(14) -0.0019(15) -0.0034(14)
C1 0.0208(18) 0.0283(18) 0.0196(17) -0.0016(14) 0.0023(14) -0.0103(14)
C12A 0.0144(17) 0.0231(17) 0.0273(18) 0.0016(14) 0.0054(14) -0.0018(13)
C4A 0.0233(19) 0.0279(19) 0.0258(19) 0.0066(15) -0.0018(15) -0.0050(15)
C19 0.045(2) 0.0228(18) 0.032(2) 0.0005(15) 0.0038(18) 0.0041(16)
C11A 0.0213(19) 0.0232(17) 0.033(2) 0.0013(15) 0.0086(15) 0.0003(14)
C12 0.0139(17) 0.0330(19) 0.0236(18) 0.0066(15) -0.0003(14) -0.0048(14)
C24 0.0253(19) 0.0256(18) 0.0262(18) 0.0028(14) -0.0022(15) 0.0040(14)
C9A 0.0240(19) 0.0221(17) 0.0252(18) -0.0035(14) 0.0110(14) -0.0076(14)
C6 0.042(2) 0.0221(18) 0.0252(19) -0.0027(14) 0.0144(17) -0.0076(16)
C34 0.026(2) 0.0273(19) 0.038(2) -0.0060(16) 0.0139(17) 0.0019(15)
C14 0.026(2) 0.039(2) 0.0237(19) -0.0085(16) -0.0080(15) 0.0112(16)
C8A 0.036(2) 0.0260(19) 0.0232(18) -0.0078(15) 0.0116(16) -0.0120(16)
C33 0.029(2) 0.0297(19) 0.0273(19) -0.0002(15) 0.0098(16) 0.0006(15)
C19A 0.032(2) 0.035(2) 0.032(2) 0.0033(16) 0.0065(17) 0.0078(17)
C27 0.036(2) 0.0229(18) 0.033(2) 0.0038(15) 0.0137(17) 0.0055(16)
C24A 0.027(2) 0.0260(18) 0.032(2) 0.0006(15) 0.0016(16) 0.0040(15)
C10 0.041(2) 0.046(2) 0.0202(19) 0.0044(17) -0.0065(17) -0.0175(19)
C10A 0.0245(19) 0.0271(18) 0.0295(19) -0.0063(15) 0.0128(15) -0.0021(15)
C37 0.025(2) 0.040(2) 0.028(2) 0.0022(17) -0.0026(16) 0.0078(16)
C5 0.047(3) 0.0218(18) 0.036(2) -0.0033(16) 0.0210(19) 0.0010(17)
C11 0.026(2) 0.043(2) 0.031(2) 0.0096(18) -0.0040(16) -0.0095(17)
C14A 0.0217(19) 0.042(2) 0.0199(17) -0.0005(15) -0.0020(14) 0.0068(16)
C28 0.040(2) 0.030(2) 0.032(2) 0.0005(16) 0.0138(17) 0.0091(17)
C7A 0.035(2) 0.0282(19) 0.0169(17) -0.0041(14) 0.0028(15) -0.0135(16)
C9 0.036(2) 0.031(2) 0.0206(18) 0.0034(15) 0.0027(16) -0.0149(16)
C25 0.032(2) 0.027(2) 0.056(3) -0.0114(19) -0.0024(19) 0.0056(16)
C4 0.032(2) 0.0240(18) 0.039(2) -0.0023(16) 0.0127(17) 0.0052(15)
C15A 0.042(2) 0.044(2) 0.028(2) 0.0068(18) -0.0050(18) 0.0163(19)
C38A 0.039(2) 0.048(2) 0.0232(19) 0.0037(17) 0.0012(17) -0.0088(19)
C25A 0.036(2) 0.0269(19) 0.036(2) -0.0032(16) 0.0061(17) -0.0024(16)
C7 0.072(3) 0.026(2) 0.024(2) -0.0072(16) 0.011(2) -0.007(2)
C38 0.047(3) 0.060(3) 0.034(2) 0.000(2) -0.002(2) 0.028(2)
C8 0.069(3) 0.037(2) 0.0188(19) -0.0072(17) 0.0046(19) -0.016(2)
C32 0.043(3) 0.070(3) 0.029(2) 0.010(2) 0.0077(19) 0.022(2)
C28A 0.076(3) 0.028(2) 0.033(2) -0.0010(17) 0.014(2) 0.009(2)
C15 0.070(3) 0.052(3) 0.030(2) -0.004(2) -0.015(2) 0.020(2)

loop_
_atom_type_symbol
_atom_type_description
_atom_type_scat_dispersion_real
_atom_type_scat_dispersion_imag
_atom_type_scat_source
C C 0.0033 0.0016 'International Tables Vol C Tables 4.2.6.8 and 6.1.1.4'
H H 0.0000 0.0000 'International Tables Vol C Tables 4.2.6.8 and 6.1.1.4'
N N 0.0061 0.0033 'International Tables Vol C Tables 4.2.6.8 and 6.1.1.4'
O O 0.0106 0.0060 'International Tables Vol C Tables 4.2.6.8 and 6.1.1.4'

loop_
_geom_angle_atom_site_label_1
_geom_angle_atom_site_label_2
_geom_angle_atom_site_label_3
_geom_angle
_geom_angle_site_symmetry_1
_geom_angle_site_symmetry_3
_geom_angle_publ_flag
C16A N4A C14A 116.0(3) . . ?
C13A N4A C16A 124.9(3) . . ?
C13A N4A C14A 118.0(3) . . ?
C12A N2A C1A 117.4(3) . . ?
C16 N3 C14 116.6(3) . . ?
C13 N3 C16 125.7(3) . . ?
C13 N3 C14 117.5(3) . . ?
C29 N4 C27 117.2(3) . . ?
C26 N4 C29 121.4(3) . . ?
C26 N4 C27 118.1(3) . . ?
C3A N1A C2A 118.0(3) . . ?
C29A N3A C27A 118.9(3) . . ?
C26A N3A C29A 123.2(3) . . ?
C26A N3A C27A 117.3(3) . . ?
C3 N1 C2 117.7(3) . . ?
C12 N2 C1 117.7(3) . . ?
C36 C29 N4 119.2(3) . . ?
C30 C29 N4 117.2(3) . . ?
C30 C29 C36 123.5(3) . . ?
C35A C36A C29A 117.2(3) . . ?
C35A C36A C37A 119.4(3) . . ?
C29A C36A C37A 123.5(3) . . ?
C23 C16 N3 120.4(3) . . ?
C23 C16 C17 121.5(3) . . ?
C17 C16 N3 117.8(3) . . ?
C17A C16A N4A 117.3(3) . . ?
C17A C16A C23A 122.7(3) . . ?
C23A C16A N4A 119.7(3) . . ?
C21 C22 H22 119.6 . . ?
C21 C22 C23 120.9(3) . . ?
C23 C22 H22 119.6 . . ?
C36A C35A H35A 119.0 . . ?
C34A C35A C36A 121.9(3) . . ?
C34A C35A H35A 119.0 . . ?
N2A C1A C2A 119.0(3) . . ?
N2A C1A C9A 122.3(3) . . ?
C9A C1A C2A 118.7(3) . . ?
C16A C17A C18A 122.0(3) . . ?
C20A C17A C16A 117.7(3) . . ?
C20A C17A C18A 120.4(3) . . ?
C29A C30A C31A 120.2(3) . . ?
C33A C30A C29A 118.1(3) . . ?
C33A C30A C31A 121.6(3) . . ?
C22 C21 H21 119.8 . . ?
C22 C21 C20 120.4(3) . . ?
C20 C21 H21 119.8 . . ?
C29 C36 C37 120.9(3) . . ?
C35 C36 C29 117.0(3) . . ?
C35 C36 C37 122.1(3) . . ?
C36A C29A N3A 120.1(3) . . ?
C36A C29A C30A 121.9(3) . . ?
C30A C29A N3A 117.8(3) . . ?
C16 C23 C24 123.4(3) . . ?
C22 C23 C16 118.1(3) . . ?
C22 C23 C24 118.5(3) . . ?
O1A C26A N3A 122.4(3) . . ?
O1A C26A C3A 120.1(3) . . ?
N3A C26A C3A 117.5(3) . . ?
O1 C13 N3 122.5(3) . . ?
O1 C13 C3 119.4(3) . . ?
N3 C13 C3 118.1(3) . . ?
C35A C34A H34A 120.1 . . ?
C35A C34A C33A 119.9(3) . . ?
C33A C34A H34A 120.1 . . ?
C16 C17 C18 121.1(3) . . ?
C20 C17 C16 118.3(3) . . ?
C20 C17 C18 120.7(3) . . ?
N1A C3A C26A 116.1(3) . . ?
N1A C3A C4A 124.4(3) . . ?
C4A C3A C26A 119.5(3) . . ?
O2A C13A N4A 122.1(3) . . ?
O2A C13A C12A 119.4(3) . . ?
N4A C13A C12A 118.6(3) . . ?
C17A C20A H20A 119.4 . . ?
C21A C20A C17A 121.2(3) . . ?
C21A C20A H20A 119.4 . . ?
C21 C20 C17 120.7(3) . . ?
C21 C20 H20 119.7 . . ?
C17 C20 H20 119.7 . . ?
O2 C26 N4 123.0(3) . . ?
O2 C26 C12 120.6(3) . . ?
N4 C26 C12 116.5(3) . . ?
C29 C30 C31 121.6(3) . . ?
C33 C30 C29 117.1(3) . . ?
C33 C30 C31 121.3(3) . . ?
N1 C3 C13 116.2(3) . . ?
N1 C3 C4 124.6(3) . . ?
C4 C3 C13 119.1(3) . . ?
C36 C35 H35 119.5 . . ?
C34 C35 C36 121.0(3) . . ?
C34 C35 H35 119.5 . . ?
N1A C2A C1A 118.8(3) . . ?
N1A C2A C6A 121.8(3) . . ?
C6A C2A C1A 119.4(3) . . ?
C30A C31A H31C 108.3 . . ?
C30A C31A H31D 108.3 . . ?
C30A C31A C32A 115.7(3) . . ?
H31C C31A H31D 107.4 . . ?
C32A C31A H31C 108.3 . . ?
C32A C31A H31D 108.3 . . ?
C36A C37A H37C 108.8 . . ?
C36A C37A H37D 108.8 . . ?
C36A C37A C38A 113.9(3) . . ?
H37C C37A H37D 107.7 . . ?
C38A C37A H37C 108.8 . . ?
C38A C37A H37D 108.8 . . ?
C17 C18 H18A 108.4 . . ?
C17 C18 H18B 108.4 . . ?
C17 C18 C19 115.4(3) . . ?
H18A C18 H18B 107.5 . . ?
C19 C18 H18A 108.4 . . ?
C19 C18 H18B 108.4 . . ?
C2A C6A C7A 119.3(3) . . ?
C5A C6A C2A 117.9(3) . . ?
C5A C6A C7A 122.8(3) . . ?
C17A C18A H18C 108.3 . . ?
C17A C18A H18D 108.3 . . ?
C17A C18A C19A 115.9(3) . . ?
H18C C18A H18D 107.4 . . ?
C19A C18A H18C 108.3 . . ?
C19A C18A H18D 108.3 . . ?
C16A C23A C24A 124.8(3) . . ?
C22A C23A C16A 117.1(3) . . ?
C22A C23A C24A 118.1(3) . . ?
C31A C32A H32D 109.5 . . ?
C31A C32A H32E 109.5 . . ?
C31A C32A H32F 109.5 . . ?
H32D C32A H32E 109.5 . . ?
H32D C32A H32F 109.5 . . ?
H32E C32A H32F 109.5 . . ?
N3A C27A H27C 109.1 . . ?
N3A C27A H27D 109.1 . . ?
N3A C27A C28A 112.7(3) . . ?
H27C C27A H27D 107.8 . . ?
C28A C27A H27C 109.1 . . ?
C28A C27A H27D 109.1 . . ?
C30A C33A C34A 121.0(3) . . ?
C30A C33A H33A 119.5 . . ?
C34A C33A H33A 119.5 . . ?
C6A C5A H5A 120.3 . . ?
C4A C5A C6A 119.5(3) . . ?
C4A C5A H5A 120.3 . . ?
C20A C21A H21A 120.2 . . ?
C20A C21A C22A 119.6(3) . . ?
C22A C21A H21A 120.2 . . ?
C30 C31 H31A 108.4 . . ?
C30 C31 H31B 108.4 . . ?
C30 C31 C32 115.5(3) . . ?
H31A C31 H31B 107.5 . . ?
C32 C31 H31A 108.4 . . ?
C32 C31 H31B 108.4 . . ?
N1 C2 C1 118.7(3) . . ?
N1 C2 C6 121.8(3) . . ?
C6 C2 C1 119.4(3) . . ?
C23A C22A H22A 119.1 . . ?
C21A C22A C23A 121.7(3) . . ?
C21A C22A H22A 119.1 . . ?
N2 C1 C2 119.1(3) . . ?
N2 C1 C9 122.5(3) . . ?
C9 C1 C2 118.4(3) . . ?
N2A C12A C13A 117.2(3) . . ?
N2A C12A C11A 124.3(3) . . ?
C11A C12A C13A 118.4(3) . . ?
C3A C4A H4A 120.9 . . ?
C5A C4A C3A 118.1(3) . . ?
C5A C4A H4A 120.9 . . ?
C18 C19 H19A 109.5 . . ?
C18 C19 H19B 109.5 . . ?
C18 C19 H19C 109.5 . . ?
H19A C19 H19B 109.5 . . ?
H19A C19 H19C 109.5 . . ?
H19B C19 H19C 109.5 . . ?
C12A C11A H11A 120.8 . . ?
C10A C11A C12A 118.3(3) . . ?
C10A C11A H11A 120.8 . . ?
N2 C12 C26 117.1(3) . . ?
N2 C12 C11 123.9(3) . . ?
C11 C12 C26 119.0(3) . . ?
C23 C24 H24A 109.2 . . ?
C23 C24 H24B 109.2 . . ?
C23 C24 C25 112.0(3) . . ?
H24A C24 H24B 107.9 . . ?
C25 C24 H24A 109.2 . . ?
C25 C24 H24B 109.2 . . ?
C1A C9A C8A 119.8(3) . . ?
C10A C9A C1A 117.9(3) . . ?
C10A C9A C8A 122.3(3) . . ?
C2 C6 C7 119.6(4) . . ?
C5 C6 C2 117.6(3) . . ?
C5 C6 C7 122.7(3) . . ?
C35 C34 H34 119.7 . . ?
C35 C34 C33 120.6(3) . . ?
C33 C34 H34 119.7 . . ?
N3 C14 H14A 108.9 . . ?
N3 C14 H14B 108.9 . . ?
N3 C14 C15 113.4(3) . . ?
H14A C14 H14B 107.7 . . ?
C15 C14 H14A 108.9 . . ?
C15 C14 H14B 108.9 . . ?
C9A C8A H8A 119.3 . . ?
C7A C8A C9A 121.4(3) . . ?
C7A C8A H8A 119.3 . . ?
C30 C33 H33 119.5 . . ?
C34 C33 C30 120.9(3) . . ?
C34 C33 H33 119.5 . . ?
C18A C19A H19D 109.5 . . ?
C18A C19A H19E 109.5 . . ?
C18A C19A H19F 109.5 . . ?
H19D C19A H19E 109.5 . . ?
H19D C19A H19F 109.5 . . ?
H19E C19A H19F 109.5 . . ?
N4 C27 H27A 108.8 . . ?
N4 C27 H27B 108.8 . . ?
N4 C27 C28 113.7(3) . . ?
H27A C27 H27B 107.7 . . ?
C28 C27 H27A 108.8 . . ?
C28 C27 H27B 108.8 . . ?
C23A C24A H24C 109.1 . . ?
C23A C24A H24D 109.1 . . ?
C23A C24A C25A 112.5(3) . . ?
H24C C24A H24D 107.8 . . ?
C25A C24A H24C 109.1 . . ?
C25A C24A H24D 109.1 . . ?
C11 C10 H10 120.1 . . ?
C11 C10 C9 119.9(3) . . ?
C9 C10 H10 120.1 . . ?
C11A C10A C9A 119.3(3) . . ?
C11A C10A H10A 120.4 . . ?
C9A C10A H10A 120.4 . . ?
C36 C37 H37A 108.3 . . ?
C36 C37 H37B 108.3 . . ?
C36 C37 C38 116.1(3) . . ?
H37A C37 H37B 107.4 . . ?
C38 C37 H37A 108.3 . . ?
C38 C37 H37B 108.3 . . ?
C6 C5 H5 120.0 . . ?
C4 C5 C6 120.0(3) . . ?
C4 C5 H5 120.0 . . ?
C12 C11 H11 120.9 . . ?
C10 C11 C12 118.2(4) . . ?
C10 C11 H11 120.9 . . ?
N4A C14A H14C 109.1 . . ?
N4A C14A H14D 109.1 . . ?
N4A C14A C15A 112.4(3) . . ?
H14C C14A H14D 107.9 . . ?
C15A C14A H14C 109.1 . . ?
C15A C14A H14D 109.1 . . ?
C27 C28 H28A 109.5 . . ?
C27 C28 H28B 109.5 . . ?
C27 C28 H28C 109.5 . . ?
H28A C28 H28B 109.5 . . ?
H28A C28 H28C 109.5 . . ?
H28B C28 H28C 109.5 . . ?
C6A C7A H7A 119.5 . . ?
C8A C7A C6A 120.9(3) . . ?
C8A C7A H7A 119.5 . . ?
C1 C9 C8 120.0(4) . . ?
C10 C9 C1 117.3(3) . . ?
C10 C9 C8 122.7(3) . . ?
C24 C25 H25A 109.5 . . ?
C24 C25 H25B 109.5 . . ?
C24 C25 H25C 109.5 . . ?
H25A C25 H25B 109.5 . . ?
H25A C25 H25C 109.5 . . ?
H25B C25 H25C 109.5 . . ?
C3 C4 H4 121.1 . . ?
C5 C4 C3 117.7(4) . . ?
C5 C4 H4 121.1 . . ?
C14A C15A H15D 109.5 . . ?
C14A C15A H15E 109.5 . . ?
C14A C15A H15F 109.5 . . ?
H15D C15A H15E 109.5 . . ?
H15D C15A H15F 109.5 . . ?
H15E C15A H15F 109.5 . . ?
C37A C38A H38D 109.5 . . ?
C37A C38A H38E 109.5 . . ?
C37A C38A H38F 109.5 . . ?
H38D C38A H38E 109.5 . . ?
H38D C38A H38F 109.5 . . ?
H38E C38A H38F 109.5 . . ?
C24A C25A H25D 109.5 . . ?
C24A C25A H25E 109.5 . . ?
C24A C25A H25F 109.5 . . ?
H25D C25A H25E 109.5 . . ?
H25D C25A H25F 109.5 . . ?
H25E C25A H25F 109.5 . . ?
C6 C7 H7 119.6 . . ?
C8 C7 C6 120.8(4) . . ?
C8 C7 H7 119.6 . . ?
C37 C38 H38A 109.5 . . ?
C37 C38 H38B 109.5 . . ?
C37 C38 H38C 109.5 . . ?
H38A C38 H38B 109.5 . . ?
H38A C38 H38C 109.5 . . ?
H38B C38 H38C 109.5 . . ?
C9 C8 H8 119.4 . . ?
C7 C8 C9 121.3(4) . . ?
C7 C8 H8 119.4 . . ?
C31 C32 H32A 109.5 . . ?
C31 C32 H32B 109.5 . . ?
C31 C32 H32C 109.5 . . ?
H32A C32 H32B 109.5 . . ?
H32A C32 H32C 109.5 . . ?
H32B C32 H32C 109.5 . . ?
C27A C28A H28D 109.5 . . ?
C27A C28A H28E 109.5 . . ?
C27A C28A H28F 109.5 . . ?
H28D C28A H28E 109.5 . . ?
H28D C28A H28F 109.5 . . ?
H28E C28A H28F 109.5 . . ?
C14 C15 H15A 109.5 . . ?
C14 C15 H15B 109.5 . . ?
C14 C15 H15C 109.5 . . ?
H15A C15 H15B 109.5 . . ?
H15A C15 H15C 109.5 . . ?
H15B C15 H15C 109.5 . . ?

loop_
_geom_bond_atom_site_label_1
_geom_bond_atom_site_label_2
_geom_bond_distance
_geom_bond_site_symmetry_2
_geom_bond_publ_flag
O2 C26 1.230(4) . ?
O1A C26A 1.234(4) . ?
O2A C13A 1.235(4) . ?
O1 C13 1.235(4) . ?
N4A C16A 1.450(4) . ?
N4A C13A 1.358(4) . ?
N4A C14A 1.468(4) . ?
N2A C1A 1.363(4) . ?
N2A C12A 1.324(4) . ?
N3 C16 1.438(4) . ?
N3 C13 1.352(4) . ?
N3 C14 1.476(4) . ?
N4 C29 1.457(4) . ?
N4 C26 1.358(4) . ?
N4 C27 1.481(4) . ?
N1A C3A 1.317(4) . ?
N1A C2A 1.356(4) . ?
N3A C29A 1.442(4) . ?
N3A C26A 1.358(4) . ?
N3A C27A 1.481(4) . ?
N1 C3 1.315(4) . ?
N1 C2 1.365(4) . ?
N2 C1 1.357(4) . ?
N2 C12 1.325(4) . ?
C29 C36 1.402(5) . ?
C29 C30 1.397(5) . ?
C36A C35A 1.398(5) . ?
C36A C29A 1.401(4) . ?
C36A C37A 1.512(5) . ?
C16 C23 1.400(4) . ?
C16 C17 1.413(4) . ?
C16A C17A 1.403(4) . ?
C16A C23A 1.404(4) . ?
C22 H22 0.9500 . ?
C22 C21 1.386(5) . ?
C22 C23 1.398(5) . ?
C35A H35A 0.9500 . ?
C35A C34A 1.382(5) . ?
C1A C2A 1.445(5) . ?
C1A C9A 1.421(4) . ?
C17A C20A 1.399(5) . ?
C17A C18A 1.503(5) . ?
C30A C29A 1.418(5) . ?
C30A C31A 1.513(5) . ?
C30A C33A 1.387(4) . ?
C21 H21 0.9500 . ?
C21 C20 1.387(5) . ?
C36 C35 1.394(4) . ?
C36 C37 1.508(5) . ?
C23 C24 1.515(4) . ?
C26A C3A 1.511(5) . ?
C13 C3 1.509(5) . ?
C34A H34A 0.9500 . ?
C34A C33A 1.387(5) . ?
C17 C20 1.392(4) . ?
C17 C18 1.513(5) . ?
C3A C4A 1.404(5) . ?
C13A C12A 1.493(5) . ?
C20A H20A 0.9500 . ?
C20A C21A 1.385(5) . ?
C20 H20 0.9500 . ?
C26 C12 1.513(5) . ?
C30 C31 1.519(5) . ?
C30 C33 1.392(4) . ?
C3 C4 1.408(5) . ?
C35 H35 0.9500 . ?
C35 C34 1.382(5) . ?
C2A C6A 1.422(5) . ?
C31A H31C 0.9900 . ?
C31A H31D 0.9900 . ?
C31A C32A 1.518(5) . ?
C37A H37C 0.9900 . ?
C37A H37D 0.9900 . ?
C37A C38A 1.532(5) . ?
C18 H18A 0.9900 . ?
C18 H18B 0.9900 . ?
C18 C19 1.516(5) . ?
C6A C5A 1.404(5) . ?
C6A C7A 1.438(5) . ?
C18A H18C 0.9900 . ?
C18A H18D 0.9900 . ?
C18A C19A 1.519(5) . ?
C23A C22A 1.394(5) . ?
C23A C24A 1.518(4) . ?
C32A H32D 0.9800 . ?
C32A H32E 0.9800 . ?
C32A H32F 0.9800 . ?
C27A H27C 0.9900 . ?
C27A H27D 0.9900 . ?
C27A C28A 1.512(5) . ?
C33A H33A 0.9500 . ?
C5A H5A 0.9500 . ?
C5A C4A 1.372(5) . ?
C21A H21A 0.9500 . ?
C21A C22A 1.394(5) . ?
C31 H31A 0.9900 . ?
C31 H31B 0.9900 . ?
C31 C32 1.525(5) . ?
C2 C1 1.445(5) . ?
C2 C6 1.412(5) . ?
C22A H22A 0.9500 . ?
C1 C9 1.417(5) . ?
C12A C11A 1.407(4) . ?
C4A H4A 0.9500 . ?
C19 H19A 0.9800 . ?
C19 H19B 0.9800 . ?
C19 H19C 0.9800 . ?
C11A H11A 0.9500 . ?
C11A C10A 1.378(5) . ?
C12 C11 1.401(5) . ?
C24 H24A 0.9900 . ?
C24 H24B 0.9900 . ?
C24 C25 1.538(5) . ?
C9A C8A 1.428(5) . ?
C9A C10A 1.403(5) . ?
C6 C5 1.411(5) . ?
C6 C7 1.435(5) . ?
C34 H34 0.9500 . ?
C34 C33 1.388(5) . ?
C14 H14A 0.9900 . ?
C14 H14B 0.9900 . ?
C14 C15 1.513(5) . ?
C8A H8A 0.9500 . ?
C8A C7A 1.348(5) . ?
C33 H33 0.9500 . ?
C19A H19D 0.9800 . ?
C19A H19E 0.9800 . ?
C19A H19F 0.9800 . ?
C27 H27A 0.9900 . ?
C27 H27B 0.9900 . ?
C27 C28 1.515(5) . ?
C24A H24C 0.9900 . ?
C24A H24D 0.9900 . ?
C24A C25A 1.533(5) . ?
C10 H10 0.9500 . ?
C10 C11 1.374(6) . ?
C10 C9 1.402(5) . ?
C10A H10A 0.9500 . ?
C37 H37A 0.9900 . ?
C37 H37B 0.9900 . ?
C37 C38 1.519(5) . ?
C5 H5 0.9500 . ?
C5 C4 1.362(5) . ?
C11 H11 0.9500 . ?
C14A H14C 0.9900 . ?
C14A H14D 0.9900 . ?
C14A C15A 1.516(5) . ?
C28 H28A 0.9800 . ?
C28 H28B 0.9800 . ?
C28 H28C 0.9800 . ?
C7A H7A 0.9500 . ?
C9 C8 1.428(5) . ?
C25 H25A 0.9800 . ?
C25 H25B 0.9800 . ?
C25 H25C 0.9800 . ?
C4 H4 0.9500 . ?
C15A H15D 0.9800 . ?
C15A H15E 0.9800 . ?
C15A H15F 0.9800 . ?
C38A H38D 0.9800 . ?
C38A H38E 0.9800 . ?
C38A H38F 0.9800 . ?
C25A H25D 0.9800 . ?
C25A H25E 0.9800 . ?
C25A H25F 0.9800 . ?
C7 H7 0.9500 . ?
C7 C8 1.340(6) . ?
C38 H38A 0.9800 . ?
C38 H38B 0.9800 . ?
C38 H38C 0.9800 . ?
C8 H8 0.9500 . ?
C32 H32A 0.9800 . ?
C32 H32B 0.9800 . ?
C32 H32C 0.9800 . ?
C28A H28D 0.9800 . ?
C28A H28E 0.9800 . ?
C28A H28F 0.9800 . ?
C15 H15A 0.9800 . ?
C15 H15B 0.9800 . ?
C15 H15C 0.9800 . ?

loop_
_geom_torsion_atom_site_label_1
_geom_torsion_atom_site_label_2
_geom_torsion_atom_site_label_3
_geom_torsion_atom_site_label_4
_geom_torsion
_geom_torsion_site_symmetry_1
_geom_torsion_site_symmetry_2
_geom_torsion_site_symmetry_3
_geom_torsion_site_symmetry_4
_geom_torsion_publ_flag
O2 C26 C12 N2 122.4(4) . . . . ?
O2 C26 C12 C11 -56.1(5) . . . . ?
O1A C26A C3A N1A -118.4(3) . . . . ?
O1A C26A C3A C4A 58.3(4) . . . . ?
O2A C13A C12A N2A -126.3(3) . . . . ?
O2A C13A C12A C11A 50.6(4) . . . . ?
O1 C13 C3 N1 119.0(4) . . . . ?
O1 C13 C3 C4 -57.8(5) . . . . ?
N4A C16A C17A C20A -172.2(3) . . . . ?
N4A C16A C17A C18A 9.0(5) . . . . ?
N4A C16A C23A C22A 172.3(3) . . . . ?
N4A C16A C23A C24A -6.7(5) . . . . ?
N4A C13A C12A N2A 53.5(4) . . . . ?
N4A C13A C12A C11A -129.6(3) . . . . ?
N2A C1A C2A N1A 11.0(4) . . . . ?
N2A C1A C2A C6A -171.0(3) . . . . ?
N2A C1A C9A C8A 173.3(3) . . . . ?
N2A C1A C9A C10A -7.7(5) . . . . ?
N2A C12A C11A C10A -5.6(5) . . . . ?
N3 C16 C23 C22 -169.6(3) . . . . ?
N3 C16 C23 C24 10.7(5) . . . . ?
N3 C16 C17 C20 170.3(3) . . . . ?
N3 C16 C17 C18 -8.9(4) . . . . ?
N3 C13 C3 N1 -60.5(4) . . . . ?
N3 C13 C3 C4 122.7(3) . . . . ?
N4 C29 C36 C35 177.6(3) . . . . ?
N4 C29 C36 C37 -2.5(5) . . . . ?
N4 C29 C30 C31 -1.9(5) . . . . ?
N4 C29 C30 C33 -179.1(3) . . . . ?
N4 C26 C12 N2 -58.6(4) . . . . ?
N4 C26 C12 C11 122.9(3) . . . . ?
N1A C3A C4A C5A -4.4(5) . . . . ?
N1A C2A C6A C5A -6.6(5) . . . . ?
N1A C2A C6A C7A 173.2(3) . . . . ?
N3A C26A C3A N1A 60.1(4) . . . . ?
N3A C26A C3A C4A -123.1(3) . . . . ?
N1 C3 C4 C5 5.5(5) . . . . ?
N1 C2 C1 N2 -12.7(5) . . . . ?
N1 C2 C1 C9 168.9(3) . . . . ?
N1 C2 C6 C5 7.8(5) . . . . ?
N1 C2 C6 C7 -171.3(3) . . . . ?
N2 C1 C9 C10 6.1(5) . . . . ?
N2 C1 C9 C8 -173.1(3) . . . . ?
N2 C12 C11 C10 6.5(5) . . . . ?
C29 N4 C26 O2 159.1(3) . . . . ?
C29 N4 C26 C12 -19.9(4) . . . . ?
C29 N4 C27 C28 128.3(3) . . . . ?
C29 C36 C35 C34 1.8(5) . . . . ?
C29 C36 C37 C38 -168.5(3) . . . . ?
C29 C30 C31 C32 170.3(3) . . . . ?
C29 C30 C33 C34 1.2(5) . . . . ?
C36A C35A C34A C33A 2.4(5) . . . . ?
C16 N3 C13 O1 169.5(3) . . . . ?
C16 N3 C13 C3 -11.0(5) . . . . ?
C16 N3 C14 C15 -88.9(4) . . . . ?
C16 C23 C24 C25 123.5(4) . . . . ?
C16 C17 C20 C21 0.3(5) . . . . ?
C16 C17 C18 C19 -156.9(3) . . . . ?
C16A N4A C13A O2A -164.4(3) . . . . ?
C16A N4A C13A C12A 15.8(5) . . . . ?
C16A N4A C14A C15A 76.4(4) . . . . ?
C16A C17A C20A C21A -0.4(5) . . . . ?
C16A C17A C18A C19A 147.1(3) . . . . ?
C16A C23A C22A C21A 0.0(5) . . . . ?
C16A C23A C24A C25A -121.7(4) . . . . ?
C22 C21 C20 C17 2.4(5) . . . . ?
C22 C23 C24 C25 -56.2(4) . . . . ?
C35A C36A C29A N3A 175.1(3) . . . . ?
C35A C36A C29A C30A -0.7(5) . . . . ?
C35A C36A C37A C38A 48.7(4) . . . . ?
C35A C34A C33A C30A -0.8(5) . . . . ?
C1A N2A C12A C13A 178.2(3) . . . . ?
C1A N2A C12A C11A 1.4(5) . . . . ?
C1A C2A C6A C5A 175.4(3) . . . . ?
C1A C2A C6A C7A -4.8(5) . . . . ?
C1A C9A C8A C7A -0.1(5) . . . . ?
C1A C9A C10A C11A 3.2(5) . . . . ?
C17A C16A C23A C22A -1.4(5) . . . . ?
C17A C16A C23A C24A 179.6(3) . . . . ?
C17A C20A C21A C22A -0.9(5) . . . . ?
C21 C22 C23 C16 -1.5(5) . . . . ?
C21 C22 C23 C24 178.2(3) . . . . ?
C36 C29 C30 C31 176.1(3) . . . . ?
C36 C29 C30 C33 -1.1(5) . . . . ?
C36 C35 C34 C33 -1.7(5) . . . . ?
C29A N3A C26A O1A -166.3(3) . . . . ?
C29A N3A C26A C3A 15.2(5) . . . . ?
C29A N3A C27A C28A 91.8(4) . . . . ?
C29A C36A C35A C34A -1.6(5) . . . . ?
C29A C36A C37A C38A -131.1(3) . . . . ?
C29A C30A C31A C32A 173.8(3) . . . . ?
C29A C30A C33A C34A -1.3(5) . . . . ?
C23 C16 C17 C20 -3.8(5) . . . . ?
C23 C16 C17 C18 177.0(3) . . . . ?
C23 C22 C21 C20 -1.8(5) . . . . ?
C26A N3A C29A C36A 74.1(4) . . . . ?
C26A N3A C29A C30A -109.9(4) . . . . ?
C26A N3A C27A C28A -79.4(4) . . . . ?
C26A C3A C4A C5A 179.2(3) . . . . ?
C13 N3 C16 C23 -77.9(4) . . . . ?
C13 N3 C16 C17 107.9(4) . . . . ?
C13 N3 C14 C15 86.2(4) . . . . ?
C13 C3 C4 C5 -178.1(3) . . . . ?
C17 C16 C23 C22 4.4(5) . . . . ?
C17 C16 C23 C24 -175.4(3) . . . . ?
C3A N1A C2A C1A -178.1(3) . . . . ?
C3A N1A C2A C6A 3.9(4) . . . . ?
C13A N4A C16A C17A -117.0(4) . . . . ?
C13A N4A C16A C23A 69.1(4) . . . . ?
C13A N4A C14A C15A -92.1(4) . . . . ?
C13A C12A C11A C10A 177.6(3) . . . . ?
C20A C17A C18A C19A -31.7(4) . . . . ?
C20A C21A C22A C23A 1.1(5) . . . . ?
C20 C17 C18 C19 23.9(4) . . . . ?
C26 N4 C29 C36 111.2(4) . . . . ?
C26 N4 C29 C30 -70.7(4) . . . . ?
C26 N4 C27 C28 -72.0(4) . . . . ?
C26 C12 C11 C10 -175.1(3) . . . . ?
C30 C29 C36 C35 -0.4(5) . . . . ?
C30 C29 C36 C37 179.6(3) . . . . ?
C3 N1 C2 C1 177.7(3) . . . . ?
C3 N1 C2 C6 -4.7(5) . . . . ?
C35 C36 C37 C38 11.4(5) . . . . ?
C35 C34 C33 C30 0.2(5) . . . . ?
C2A N1A C3A C26A 178.2(3) . . . . ?
C2A N1A C3A C4A 1.7(5) . . . . ?
C2A C1A C9A C8A -5.2(5) . . . . ?
C2A C1A C9A C10A 173.8(3) . . . . ?
C2A C6A C5A C4A 3.7(5) . . . . ?
C2A C6A C7A C8A -0.5(5) . . . . ?
C31A C30A C29A N3A 7.8(4) . . . . ?
C31A C30A C29A C36A -176.3(3) . . . . ?
C31A C30A C33A C34A 177.0(3) . . . . ?
C37A C36A C35A C34A 178.6(3) . . . . ?
C37A C36A C29A N3A -5.1(5) . . . . ?
C37A C36A C29A C30A 179.1(3) . . . . ?
C18 C17 C20 C21 179.5(3) . . . . ?
C6A C5A C4A C3A 1.4(5) . . . . ?
C18A C17A C20A C21A 178.4(3) . . . . ?
C23A C16A C17A C20A 1.6(5) . . . . ?
C23A C16A C17A C18A -177.3(3) . . . . ?
C27A N3A C29A C36A -96.6(4) . . . . ?
C27A N3A C29A C30A 79.4(4) . . . . ?
C27A N3A C26A O1A 4.5(5) . . . . ?
C27A N3A C26A C3A -174.0(3) . . . . ?
C33A C30A C29A N3A -173.8(3) . . . . ?
C33A C30A C29A C36A 2.1(5) . . . . ?
C33A C30A C31A C32A -4.5(5) . . . . ?
C5A C6A C7A C8A 179.3(3) . . . . ?
C31 C30 C33 C34 -176.0(3) . . . . ?
C2 N1 C3 C13 -178.6(3) . . . . ?
C2 N1 C3 C4 -2.1(5) . . . . ?
C2 C1 C9 C10 -175.6(3) . . . . ?
C2 C1 C9 C8 5.2(5) . . . . ?
C2 C6 C5 C4 -4.2(5) . . . . ?
C2 C6 C7 C8 -0.1(6) . . . . ?
C22A C23A C24A C25A 59.3(4) . . . . ?
C1 N2 C12 C26 179.2(3) . . . . ?
C1 N2 C12 C11 -2.3(5) . . . . ?
C1 C2 C6 C5 -174.6(3) . . . . ?
C1 C2 C6 C7 6.2(5) . . . . ?
C1 C9 C8 C7 0.9(6) . . . . ?
C12A N2A C1A C2A -176.2(3) . . . . ?
C12A N2A C1A C9A 5.3(5) . . . . ?
C12A C11A C10A C9A 2.9(5) . . . . ?
C12 N2 C1 C2 177.5(3) . . . . ?
C12 N2 C1 C9 -4.1(5) . . . . ?
C9A C1A C2A N1A -170.5(3) . . . . ?
C9A C1A C2A C6A 7.6(4) . . . . ?
C9A C8A C7A C6A 3.0(5) . . . . ?
C6 C2 C1 N2 169.7(3) . . . . ?
C6 C2 C1 C9 -8.7(5) . . . . ?
C6 C5 C4 C3 -2.0(5) . . . . ?
C6 C7 C8 C9 -3.6(6) . . . . ?
C14 N3 C16 C23 96.8(4) . . . . ?
C14 N3 C16 C17 -77.4(4) . . . . ?
C14 N3 C13 O1 -5.2(5) . . . . ?
C14 N3 C13 C3 174.4(3) . . . . ?
C8A C9A C10A C11A -177.8(3) . . . . ?
C33 C30 C31 C32 -12.6(5) . . . . ?
C27 N4 C29 C36 -89.8(4) . . . . ?
C27 N4 C29 C30 88.3(4) . . . . ?
C27 N4 C26 O2 0.3(5) . . . . ?
C27 N4 C26 C12 -178.7(3) . . . . ?
C24A C23A C22A C21A 179.1(3) . . . . ?
C10 C9 C8 C7 -178.3(4) . . . . ?
C10A C9A C8A C7A -179.1(3) . . . . ?
C37 C36 C35 C34 -178.2(3) . . . . ?
C5 C6 C7 C8 -179.2(4) . . . . ?
C11 C10 C9 C1 -1.7(5) . . . . ?
C11 C10 C9 C8 177.5(3) . . . . ?
C14A N4A C16A C17A 75.5(4) . . . . ?
C14A N4A C16A C23A -98.5(4) . . . . ?
C14A N4A C13A O2A 2.9(5) . . . . ?
C14A N4A C13A C12A -176.9(3) . . . . ?
C7A C6A C5A C4A -176.1(3) . . . . ?
C9 C10 C11 C12 -4.1(5) . . . . ?
C7 C6 C5 C4 174.9(3) . . . . ?

loop_
_twin_individual_id
_twin_individual_mass_fraction_refined
1 0.810(3)
2 0.190(3)
